data_1543744
loop_
_publ_author_name
'Lu, Hongjian'
'lang, kai'
'Jiang, Huiling'
'Wojtas, Lukasz'
'Zhang, Peter'

_publ_section_title
;
 Intramolecular 1,5-C(sp3)-H Radical Amination via Co(II)-Based
 Metalloradical Catalysis for Five-Membered Cyclic Sulfamides
;
_journal_name_full 'Chem. Sci.'
_journal_paper_doi 10.1039/C6SC02231F
_journal_year 2016
_chemical_absolute_configuration ad
_chemical_formula_moiety 'C15 H17 N3 O4 S'
_chemical_formula_sum 'C15 H17 N3 O4 S'
_chemical_formula_weight 335.38
_chemical_name_systematic
;
 ?
;
_space_group_crystal_system orthorhombic
_space_group_IT_number 19
_space_group_name_Hall 'P 2ac 2ab'
_space_group_name_H-M_alt 'P 21 21 21'
_symmetry_space_group_name_Hall 'P 2ac 2ab'
_symmetry_space_group_name_H-M 'P 21 21 21'
_atom_sites_solution_hydrogens mixed
_audit_creation_date 2014-08-01
_audit_creation_method
;
Olex2 1.2
(compiled 2014.07.22 svn.r2960 for OlexSys, GUI svn.r4862)
;
_audit_update_record
;
2016-05-19 deposited with the CCDC.
2016-07-28 downloaded from the CCDC.
;
_cell_angle_alpha 90
_cell_angle_beta 90
_cell_angle_gamma 90
_cell_formula_units_Z 4
_cell_length_a 6.0617(2)
_cell_length_b 7.1812(2)
_cell_length_c 35.5229(10)
_cell_measurement_reflns_used 9915
_cell_measurement_temperature 100(2)
_cell_measurement_theta_max 69.02
_cell_measurement_theta_min 4.98
_cell_volume 1546.32(8)
_computing_cell_refinement 'SAINT v8.34A (Bruker, 2013)'
_computing_data_reduction 'SAINT v8.34A (Bruker, 2013)'
_computing_molecular_graphics 'Olex2 (Dolomanov et al., 2009)'
_computing_publication_material 'Olex2 (Dolomanov et al., 2009)'
_computing_structure_refinement 'XL (Sheldrick, 2008)'
_diffrn_ambient_temperature 100.0
_diffrn_measured_fraction_theta_full 0.999
_diffrn_measured_fraction_theta_max 0.994
_diffrn_measurement_device_type 'Bruker D8 Venture PHOTON 100 CMOS'
_diffrn_measurement_method 'omega scans'
_diffrn_radiation_monochromator mirrors
_diffrn_radiation_type CuK\a
_diffrn_radiation_wavelength 1.54178
_diffrn_reflns_av_R_equivalents 0.0655
_diffrn_reflns_av_unetI/netI 0.0368
_diffrn_reflns_Laue_measured_fraction_full 0.999
_diffrn_reflns_Laue_measured_fraction_max 0.994
_diffrn_reflns_limit_h_max 7
_diffrn_reflns_limit_h_min -7
_diffrn_reflns_limit_k_max 8
_diffrn_reflns_limit_k_min -8
_diffrn_reflns_limit_l_max 42
_diffrn_reflns_limit_l_min -42
_diffrn_reflns_number 19967
_diffrn_reflns_point_group_measured_fraction_full 0.996
_diffrn_reflns_point_group_measured_fraction_max 0.987
_diffrn_reflns_theta_full 67.679
_diffrn_reflns_theta_max 69.325
_diffrn_reflns_theta_min 4.980
_diffrn_source 'INCOATEC Imus micro-focus source'
_diffrn_standards_number 0
_exptl_absorpt_coefficient_mu 2.086
_exptl_absorpt_correction_T_max 0.7532
_exptl_absorpt_correction_T_min 0.4798
_exptl_absorpt_correction_type multi-scan
_exptl_absorpt_process_details
;
SADABS-2014/2 (Bruker,2014) was used for absorption correction.
wR2(int) was 0.1620 before and 0.0935 after correction.
The Ratio of minimum to maximum transmission is 0.6370.
The \l/2 correction factor is 0.00150.
;
_exptl_crystal_colour colorless
_exptl_crystal_density_diffrn 1.441
_exptl_crystal_description needle
_exptl_crystal_F_000 704
_exptl_crystal_size_max 0.25
_exptl_crystal_size_mid 0.02
_exptl_crystal_size_min 0.02
_refine_diff_density_max 0.299
_refine_diff_density_min -0.306
_refine_diff_density_rms 0.058
_refine_ls_abs_structure_details
;
 Flack x determined using 1072 quotients [(I+)-(I-)]/[(I+)+(I-)]
 (Parsons, Flack and Wagner, Acta Cryst. B69 (2013) 249-259).
;
_refine_ls_abs_structure_Flack 0.086(9)
_refine_ls_extinction_method none
_refine_ls_goodness_of_fit_ref 1.026
_refine_ls_hydrogen_treatment mixed
_refine_ls_matrix_type full
_refine_ls_number_parameters 216
_refine_ls_number_reflns 2863
_refine_ls_number_restraints 0
_refine_ls_restrained_S_all 1.026
_refine_ls_R_factor_all 0.0349
_refine_ls_R_factor_gt 0.0323
_refine_ls_shift/su_max 0.001
_refine_ls_shift/su_mean 0.000
_refine_ls_structure_factor_coef Fsqd
_refine_ls_weighting_details 'w=1/[\s^2^(Fo^2^)+(0.0524P)^2^+0.4201P] where P=(Fo^2^+2Fc^2^)/3'
_refine_ls_weighting_scheme calc
_refine_ls_wR_factor_gt 0.0833
_refine_ls_wR_factor_ref 0.0849
_reflns_Friedel_coverage 0.662
_reflns_Friedel_fraction_full 0.992
_reflns_Friedel_fraction_max 0.976
_reflns_number_gt 2715
_reflns_number_total 2863
_reflns_threshold_expression 'I > 2\s(I)'
_cod_data_source_file c6sc02231f3.cif
_cod_data_source_block lk_4_36_0m
_cod_database_code 1543744
_shelxl_version_number 2014-3
_shelx_space_group_comment
;
The symmetry employed for this shelxl refinement is uniquely defined
by the following loop, which should always be used as a source of
symmetry information in preference to the above space-group names.
They are only intended as comments.
;
_shelx_estimated_absorpt_t_max 0.959
_shelx_estimated_absorpt_t_min 0.624
_olex2_refinement_description
;
1. Fixed Uiso
 At 1.2 times of:
  All C(H) groups, All C(H,H) groups
2.a Secondary CH2 refined with riding coordinates:
 C5(H5A,H5B), C6(H6A,H6B), C7(H7A,H7B)
2.b Aromatic/amide H refined with riding coordinates:
 C3(H3), C4(H4), C9(H9), C10(H10), C11(H11), C12(H12), C13(H13), C14(H14),
 C15(H15)
;
_olex2_submission_special_instructions 'No special instructions were received'

loop_
_space_group_symop_operation_xyz
'x, y, z'
'x+1/2, -y+1/2, -z'
'-x, y+1/2, -z+1/2'
'-x+1/2, -y, z+1/2'

loop_
_atom_site_label
_atom_site_type_symbol
_atom_site_fract_x
_atom_site_fract_y
_atom_site_fract_z
_atom_site_U_iso_or_equiv
_atom_site_adp_type
_atom_site_occupancy
_atom_site_site_symmetry_order
_atom_site_calc_flag
_atom_site_refinement_flags_posn
S1 S 0.90474(9) 0.48853(8) 0.97162(2) 0.01325(17) Uani 1 1 d .
O1 O 0.9975(4) 0.6731(5) 0.74262(6) 0.0461(7) Uani 1 1 d .
O2 O 1.3192(3) 0.6328(4) 0.76704(6) 0.0362(6) Uani 1 1 d .
O3 O 1.0549(3) 0.6414(3) 0.97005(5) 0.0184(4) Uani 1 1 d .
O4 O 0.9908(3) 0.3028(3) 0.96957(6) 0.0201(4) Uani 1 1 d .
C16 C 0.8668(4) 0.8061(3) 0.87666(7) 0.0167(5) Uani 1 1 d .
N2 N 0.7358(3) 0.5129(3) 0.93584(5) 0.0138(4) Uani 1 1 d .
N3 N 0.7770(4) 0.5036(4) 1.01156(6) 0.0163(4) Uani 1 1 d .
N4 N 1.1237(4) 0.6711(4) 0.76940(7) 0.0276(6) Uani 1 1 d .
C2 C 1.0323(4) 0.7171(4) 0.80683(8) 0.0199(6) Uani 1 1 d .
C3 C 1.1604(4) 0.6803(4) 0.83818(8) 0.0199(6) Uani 1 1 d .
H3 H 1.3028 0.6263 0.8358 0.024 Uiso 1 1 calc R
C4 C 1.0736(5) 0.7252(4) 0.87324(8) 0.0193(5) Uani 1 1 d .
H4 H 1.1574 0.7001 0.8953 0.023 Uiso 1 1 calc R
C5 C 0.7737(5) 0.8532(4) 0.91498(7) 0.0196(6) Uani 1 1 d .
H5A H 0.6841 0.9680 0.9129 0.024 Uiso 1 1 calc R
H5B H 0.8972 0.8794 0.9324 0.024 Uiso 1 1 calc R
C6 C 0.6304(4) 0.6984(4) 0.93177(7) 0.0176(5) Uani 1 1 d .
H6A H 0.5797 0.7393 0.9569 0.021 Uiso 1 1 calc R
H6B H 0.4978 0.6841 0.9158 0.021 Uiso 1 1 calc R
C7 C 0.5727(4) 0.3592(4) 0.93247(7) 0.0170(5) Uani 1 1 d .
H7A H 0.4372 0.3931 0.9464 0.020 Uiso 1 1 calc R
H7B H 0.6343 0.2452 0.9441 0.020 Uiso 1 1 calc R
C8 C 0.5138(4) 0.3191(3) 0.89165(7) 0.0151(5) Uani 1 1 d .
C9 C 0.6659(4) 0.3473(4) 0.86298(7) 0.0177(5) Uani 1 1 d .
H9 H 0.8072 0.3973 0.8686 0.021 Uiso 1 1 calc R
C10 C 0.6110(5) 0.3019(4) 0.82579(7) 0.0201(6) Uani 1 1 d .
H10 H 0.7151 0.3221 0.8062 0.024 Uiso 1 1 calc R
C11 C 0.4062(5) 0.2278(4) 0.81740(7) 0.0203(6) Uani 1 1 d .
H11 H 0.3700 0.1965 0.7922 0.024 Uiso 1 1 calc R
C12 C 0.8254(5) 0.7964(4) 0.80897(8) 0.0224(6) Uani 1 1 d .
H12 H 0.7414 0.8195 0.7869 0.027 Uiso 1 1 calc R
C13 C 0.7433(4) 0.8415(4) 0.84443(8) 0.0199(6) Uani 1 1 d .
H13 H 0.6016 0.8970 0.8466 0.024 Uiso 1 1 calc R
C14 C 0.2537(4) 0.1993(4) 0.84595(8) 0.0191(6) Uani 1 1 d .
H14 H 0.1130 0.1482 0.8403 0.023 Uiso 1 1 calc R
C15 C 0.3071(4) 0.2460(4) 0.88310(7) 0.0173(5) Uani 1 1 d .
H15 H 0.2019 0.2276 0.9026 0.021 Uiso 1 1 calc R
H3A H 0.713(5) 0.603(5) 1.0151(8) 0.010(7) Uiso 1 1 d .
H3B H 0.670(5) 0.416(5) 1.0159(9) 0.018(8) Uiso 1 1 d .

loop_
_atom_site_aniso_label
_atom_site_aniso_U_11
_atom_site_aniso_U_22
_atom_site_aniso_U_33
_atom_site_aniso_U_23
_atom_site_aniso_U_13
_atom_site_aniso_U_12
S1 0.0095(3) 0.0148(3) 0.0154(3) -0.0007(2) -0.0005(2) 0.0007(2)
O1 0.0312(11) 0.087(2) 0.0203(12) -0.0042(12) -0.0051(9) 0.0065(15)
O2 0.0230(11) 0.0572(16) 0.0286(11) 0.0066(11) 0.0049(9) 0.0068(11)
O3 0.0121(8) 0.0233(9) 0.0198(9) 0.0016(8) -0.0020(7) -0.0027(7)
O4 0.0201(9) 0.0178(9) 0.0225(9) -0.0008(8) -0.0023(8) 0.0084(8)
C16 0.0171(12) 0.0109(11) 0.0221(13) 0.0030(10) -0.0012(10) -0.0033(11)
N2 0.0116(9) 0.0135(10) 0.0161(10) -0.0005(9) -0.0010(8) -0.0002(10)
N3 0.0158(10) 0.0150(11) 0.0179(10) -0.0014(10) 0.0027(8) 0.0003(12)
N4 0.0202(12) 0.0395(15) 0.0232(12) 0.0047(11) 0.0006(10) -0.0007(12)
C2 0.0170(13) 0.0221(13) 0.0206(13) 0.0040(11) 0.0003(10) -0.0027(11)
C3 0.0134(12) 0.0193(13) 0.0269(14) 0.0041(11) -0.0016(10) 0.0007(11)
C4 0.0178(13) 0.0183(13) 0.0217(13) 0.0030(10) -0.0053(10) -0.0030(12)
C5 0.0220(13) 0.0138(12) 0.0231(13) -0.0009(10) -0.0030(11) 0.0018(11)
C6 0.0162(12) 0.0165(13) 0.0200(12) -0.0012(10) 0.0011(10) 0.0055(11)
C7 0.0158(13) 0.0172(12) 0.0180(13) -0.0021(10) -0.0011(10) -0.0035(12)
C8 0.0145(11) 0.0130(11) 0.0178(13) -0.0008(10) -0.0032(9) 0.0012(11)
C9 0.0135(12) 0.0168(13) 0.0227(13) -0.0020(10) -0.0016(10) 0.0001(11)
C10 0.0217(13) 0.0193(13) 0.0194(13) -0.0012(10) 0.0020(11) 0.0012(12)
C11 0.0239(13) 0.0176(12) 0.0193(12) -0.0020(10) -0.0041(11) 0.0038(12)
C12 0.0186(13) 0.0264(14) 0.0222(14) 0.0069(12) -0.0045(11) -0.0020(12)
C13 0.0151(12) 0.0183(13) 0.0264(13) 0.0046(11) -0.0009(11) 0.0004(11)
C14 0.0130(12) 0.0194(13) 0.0249(13) -0.0031(11) -0.0060(10) 0.0006(11)
C15 0.0141(12) 0.0171(12) 0.0208(13) -0.0006(10) 0.0008(10) 0.0010(11)

loop_
_atom_type_symbol
_atom_type_description
_atom_type_scat_dispersion_real
_atom_type_scat_dispersion_imag
_atom_type_scat_source
C C 0.0181 0.0091 'International Tables Vol C Tables 4.2.6.8 and 6.1.1.4'
H H 0.0000 0.0000 'International Tables Vol C Tables 4.2.6.8 and 6.1.1.4'
N N 0.0311 0.0180 'International Tables Vol C Tables 4.2.6.8 and 6.1.1.4'
O O 0.0492 0.0322 'International Tables Vol C Tables 4.2.6.8 and 6.1.1.4'
S S 0.3331 0.5567 'International Tables Vol C Tables 4.2.6.8 and 6.1.1.4'

loop_
_geom_angle_atom_site_label_1
_geom_angle_atom_site_label_2
_geom_angle_atom_site_label_3
_geom_angle
O3 S1 O4 118.75(11)
O3 S1 N2 106.60(11)
O3 S1 N3 106.73(12)
O4 S1 N2 106.66(12)
O4 S1 N3 106.31(13)
N3 S1 N2 111.90(11)
C4 C16 C5 120.7(2)
C4 C16 C13 119.4(3)
C13 C16 C5 119.9(2)
C6 N2 S1 116.06(17)
C6 N2 C7 111.83(19)
C7 N2 S1 113.46(16)
S1 N3 H3A 115(2)
S1 N3 H3B 116(2)
H3A N3 H3B 104(3)
O1 N4 C2 117.6(2)
O2 N4 O1 123.9(3)
O2 N4 C2 118.5(2)
C3 C2 N4 118.1(2)
C12 C2 N4 118.9(2)
C12 C2 C3 123.0(3)
C2 C3 H3 121.2
C2 C3 C4 117.7(3)
C4 C3 H3 121.2
C16 C4 C3 121.2(2)
C16 C4 H4 119.4
C3 C4 H4 119.4
C16 C5 H5A 108.9
C16 C5 H5B 108.9
C16 C5 C6 113.6(2)
H5A C5 H5B 107.7
C6 C5 H5A 108.9
C6 C5 H5B 108.9
N2 C6 C5 116.4(2)
N2 C6 H6A 108.2
N2 C6 H6B 108.2
C5 C6 H6A 108.2
C5 C6 H6B 108.2
H6A C6 H6B 107.3
N2 C7 H7A 109.2
N2 C7 H7B 109.2
N2 C7 C8 111.9(2)
H7A C7 H7B 107.9
C8 C7 H7A 109.2
C8 C7 H7B 109.2
C9 C8 C7 121.1(2)
C9 C8 C15 119.5(2)
C15 C8 C7 119.4(2)
C8 C9 H9 120.0
C8 C9 C10 120.0(2)
C10 C9 H9 120.0
C9 C10 H10 119.8
C11 C10 C9 120.4(3)
C11 C10 H10 119.8
C10 C11 H11 120.1
C10 C11 C14 119.8(2)
C14 C11 H11 120.1
C2 C12 H12 121.0
C2 C12 C13 118.1(3)
C13 C12 H12 121.0
C16 C13 C12 120.6(3)
C16 C13 H13 119.7
C12 C13 H13 119.7
C11 C14 H14 120.0
C11 C14 C15 120.0(2)
C15 C14 H14 120.0
C8 C15 C14 120.3(2)
C8 C15 H15 119.9
C14 C15 H15 119.9

loop_
_geom_bond_atom_site_label_1
_geom_bond_atom_site_label_2
_geom_bond_distance
S1 O3 1.427(2)
S1 O4 1.4338(18)
S1 N2 1.642(2)
S1 N3 1.620(2)
O1 N4 1.221(3)
O2 N4 1.219(3)
C16 C4 1.387(4)
C16 C5 1.512(4)
C16 C13 1.392(4)
N2 C6 1.485(3)
N2 C7 1.487(3)
N3 H3A 0.82(3)
N3 H3B 0.92(4)
N4 C2 1.478(4)
C2 C3 1.383(4)
C2 C12 1.379(4)
C3 H3 0.9500
C3 C4 1.390(4)
C4 H4 0.9500
C5 H5A 0.9900
C5 H5B 0.9900
C5 C6 1.532(4)
C6 H6A 0.9900
C6 H6B 0.9900
C7 H7A 0.9900
C7 H7B 0.9900
C7 C8 1.521(3)
C8 C9 1.388(4)
C8 C15 1.392(4)
C9 H9 0.9500
C9 C10 1.401(4)
C10 H10 0.9500
C10 C11 1.384(4)
C11 H11 0.9500
C11 C14 1.387(4)
C12 H12 0.9500
C12 C13 1.393(4)
C13 H13 0.9500
C14 H14 0.9500
C14 C15 1.400(4)
C15 H15 0.9500

loop_
_geom_torsion_atom_site_label_1
_geom_torsion_atom_site_label_2
_geom_torsion_atom_site_label_3
_geom_torsion_atom_site_label_4
_geom_torsion
S1 N2 C6 C5 77.8(3)
S1 N2 C7 C8 -147.28(18)
O1 N4 C2 C3 167.6(3)
O1 N4 C2 C12 -13.2(4)
O2 N4 C2 C3 -12.2(4)
O2 N4 C2 C12 167.0(3)
O3 S1 N2 C6 -50.75(19)
O3 S1 N2 C7 177.69(17)
O4 S1 N2 C6 -178.56(17)
O4 S1 N2 C7 49.88(19)
C16 C5 C6 N2 56.6(3)
N2 C7 C8 C9 30.7(3)
N2 C7 C8 C15 -151.9(2)
N3 S1 N2 C6 65.6(2)
N3 S1 N2 C7 -66.0(2)
N4 C2 C3 C4 179.6(2)
N4 C2 C12 C13 -179.0(2)
C2 C3 C4 C16 -0.7(4)
C2 C12 C13 C16 -0.4(4)
C3 C2 C12 C13 0.2(4)
C4 C16 C5 C6 -92.8(3)
C4 C16 C13 C12 0.1(4)
C5 C16 C4 C3 179.6(3)
C5 C16 C13 C12 -179.1(2)
C6 N2 C7 C8 79.1(3)
C7 N2 C6 C5 -149.9(2)
C7 C8 C9 C10 177.3(2)
C7 C8 C15 C14 -176.8(2)
C8 C9 C10 C11 -0.4(4)
C9 C8 C15 C14 0.6(4)
C9 C10 C11 C14 0.4(4)
C10 C11 C14 C15 0.1(4)
C11 C14 C15 C8 -0.7(4)
C12 C2 C3 C4 0.4(4)
C13 C16 C4 C3 0.5(4)
C13 C16 C5 C6 86.3(3)
C15 C8 C9 C10 -0.1(4)
